data_1008658
loop_
_publ_author_name
'Abid, S'
'Rzaigui, M'
'Averbuch-Pouchot, M T'

_publ_section_title
;
Chemical preparation, structural investigation, and thermal behavior of
a new cyclohexaphosphate: Zn~2~Cs~2~P~6~O~18~.8H~2~O
;
_journal_coden_ASTM JSSCBI
_journal_name_full 'Journal of Solid State Chemistry'
_journal_page_first 180
_journal_page_last 184
_journal_paper_doi 10.1006/jssc.1994.1154
_journal_volume 110
_journal_year 1994
_chemical_formula_structural 'Zn2 Cs2 (P6 O18) (H2 O)8'
_chemical_formula_sum 'Cs2 H16 O26 P6 Zn2'
_chemical_name_systematic
;
Dizinc dicaesium cyclo-hexaphosphate octahydrate
;
_space_group_IT_number 4
_symmetry_cell_setting monoclinic
_symmetry_Int_Tables_number 4
_symmetry_space_group_name_Hall 'P 2yb'
_symmetry_space_group_name_H-M 'P 1 21 1'
_cell_angle_alpha 90
_cell_angle_beta 94.33(7)
_cell_angle_gamma 90
_cell_formula_units_Z 2
_cell_length_a 11.896(9)
_cell_length_b 12.663(7)
_cell_length_c 8.079(8)
_cell_volume 1213.5
_refine_ls_R_factor_all 0.035
_cod_original_formula_sum 'H16 Cs2 O26 P6 Zn2'
_cod_database_code 1008658

loop_
_symmetry_equiv_pos_as_xyz
x,y,z
-x,1/2+y,-z

loop_
_atom_site_label
_atom_site_type_symbol
_atom_site_symmetry_multiplicity
_atom_site_Wyckoff_symbol
_atom_site_fract_x
_atom_site_fract_y
_atom_site_fract_z
_atom_site_occupancy
_atom_site_attached_hydrogens
_atom_site_calc_flag
Cs1 Cs1+ 2 a 0.29176(5) 0. 0.37857(6) 1. 0 d
Cs2 Cs1+ 2 a 0.74770(5) 0.09353(5) 0.62544(7) 1. 0 d
Zn1 Zn2+ 2 a 0.01246(5) 0.16499(5) 0.05182(8) 1. 0 d
Zn2 Zn2+ 2 a 0.49842(5) 0.75590(5) 0.11232(8) 1. 0 d
P1 P5+ 2 a 0.9716(1) 0.4174(1) 0.0149(2) 1. 0 d
P2 P5+ 2 a 0.7690(1) 0.2867(1) -0.0129(2) 1. 0 d
P3 P5+ 2 a 0.6141(1) 0.3121(1) 0.2476(2) 1. 0 d
P4 P5+ 2 a 0.5249(1) 0.4999(1) 0.0775(2) 1. 0 d
P5 P5+ 2 a 0.2717(1) 0.1283(1) 0.9374(2) 1. 0 d
P6 P5+ 2 a 0.9193(1) 0.5604(1) 0.2839(2) 1. 0 d
O1 O2- 2 a 0.8471(3) 0.3851(3) 0.9437(5) 1. 0 d
O2 O2- 2 a 0.9505(4) 0.4507(3) 0.2004(5) 1. 0 d
O3 O2- 2 a -0.0074(3) 0.0075(3) 0.0832(5) 1. 0 d
O4 O2- 2 a 0.0453(3) 0.3223(3) 0.0251(6) 1. 0 d
O5 O2- 2 a 0.7330(3) 0.3201(4) 0.1668(5) 1. 0 d
O6 O2- 2 a 0.3283(3) 0.7902(4) 0.1372(5) 1. 0 d
O7 O2- 2 a 0.1623(3) 0.6899(3) -0.0035(6) 1. 0 d
O8 O2- 2 a 0.5718(4) 0.4328(3) 0.2370(5) 1. 0 d
O9 O2- 2 a 0.3619(4) 0.7888(4) 0.5742(5) 1. 0 d
O10 O2- 2 a 0.4643(3) 0.7429(3) 0.8565(5) 1. 0 d
O11 O2- 2 a 0.6401(3) 0.5378(3) 0.0025(5) 1. 0 d
O12 O2- 2 a 0.4659(3) 0.5935(4) 0.1406(6) 1. 0 d
O13 O2- 2 a 0.5332(4) 0.9288(3) 0.0482(5) 1. 0 d
O14 O2- 2 a 0.7880(3) 0.5747(4) 0.2280(5) 1. 0 d
O15 O2- 2 a 0.3326(3) 0.2246(3) 0.8896(6) 1. 0 d
O16 O2- 2 a 0.8099(3) 0.6363(3) 0.9337(5) 1. 0 d
O17 O2- 2 a 0.9294(4) 0.5413(4) 0.4648(5) 1. 0 d
O18 O2- 2 a -0.0157(4) 0.6471(3) 0.2117(5) 1. 0 d
O19 O2- 2 a 0.2480(4) 0.5078(6) 0.7573(7) 1. 2 d
O20 O2- 2 a 0.5255(4) 0.7967(5) 0.3562(5) 1. 2 d
O21 O2- 2 a 0.0044(6) 0.1842(4) 0.3024(6) 1. 2 d
O22 O2- 2 a 0.2654(5) 0.3768(5) 0.1716(8) 1. 2 d
O23 O2- 2 a 0.2805(6) 0.2543(7) 0.4670(9) 1. 2 d
O24 O2- 2 a 0.5415(9) 0.0470(8) 0.366(1) 1. 2 d
O25 O2- 2 a 0.083(1) 0.809(1) 0.451(1) 1. 2 d
O26 O2- 2 a 0.882(2) 0.852(2) 0.362(3) 1. 2 d

loop_
_atom_type_symbol
_atom_type_oxidation_number
Cs1+ 1.000
Zn2+ 2.000
P5+ 5.000
O2- -2.000
H1+ 1.000
